data_4310994
loop_
_publ_author_name
'John H. Thurston'
'Daniel Trahan'
'Teyeb Ould-Ely'
'Kenton H. Whitmire'

_publ_contact_author
;
      Kenton H. Whitmire
      Department of Chemistry MS-60
      Rice University
      1600 Main St. 
      Houtson Tx. 77005
      United States of America
;
_publ_contact_author_email whitmir@rice.edu
_publ_contact_author_fax '713 737 5652'
_publ_contact_author_phone '713 737 5650'
_publ_section_title
;
 Toward a General Strategy for the Synthesis of Heterobimetallic
 Coordination Complexes for Use as Precursors to Metal Oxide Materials:
 Synthesis, Characterization, and Thermal Decomposition of
 Bi2(Hsal)6.M(Acac)3 (M = Al, Co, V, Fe, Cr)
;
_journal_name_full 'Inorganic Chemistry'
_journal_page_first 3299
_journal_page_last 3305
_journal_paper_doi 10.1021/ic035284d
_journal_volume 43
_journal_year 2004
_chemical_formula_sum 'C57 H51 Al Bi2 O24'
_chemical_formula_weight 1564.92
_chemical_name_systematic
; 
 ? 
;
_space_group_IT_number 148
_symmetry_cell_setting hexagonal
_symmetry_space_group_name_Hall '-R 3'
_symmetry_space_group_name_H-M 'R -3 :H'
_atom_sites_solution_hydrogens geom
_atom_sites_solution_primary direct
_atom_sites_solution_secondary difmap
_audit_creation_method SHELXL-97
_cell_angle_alpha 90.00
_cell_angle_beta 90.00
_cell_angle_gamma 120.00
_cell_formula_units_Z 6
_cell_length_a 19.391(3)
_cell_length_b 19.391(3)
_cell_length_c 26.708(5)
_cell_measurement_reflns_used 4497
_cell_measurement_temperature 293(2)
_cell_measurement_theta_max 42.965
_cell_measurement_theta_min 5.078
_cell_volume 8697(3)
_computing_cell_refinement 'SHELXTL 6.10 (Bruker AXS, 2001)'
_computing_data_collection 'SHELXTL 6.10 (Bruker AXS, 2001)'
_computing_data_reduction 'SHELXTL 6.10 (Bruker AXS, 2001)'
_computing_molecular_graphics 'SHELXTL 6.10 (Bruker AXS, 2001)'
_computing_publication_material 'SHELXTL 6.10 (Bruker AXS, 2001)'
_computing_structure_refinement 'SHELXL-97 (Sheldrick, 1997)'
_computing_structure_solution 'SHELXS-97 (Sheldrick, 1990)'
_diffrn_ambient_temperature 293(2)
_diffrn_measured_fraction_theta_full 0.991
_diffrn_measured_fraction_theta_max 0.991
_diffrn_measurement_device_type 'Bruker SMART 1000, CCD'
_diffrn_measurement_method '2theta, omega'
_diffrn_radiation_monochromator graphite
_diffrn_radiation_source 'normal-focus sealed tube'
_diffrn_radiation_type MoK\a
_diffrn_radiation_wavelength 0.71073
_diffrn_reflns_av_R_equivalents 0.1378
_diffrn_reflns_av_sigmaI/netI 0.0704
_diffrn_reflns_limit_h_max 21
_diffrn_reflns_limit_h_min -21
_diffrn_reflns_limit_k_max 21
_diffrn_reflns_limit_k_min -21
_diffrn_reflns_limit_l_max 29
_diffrn_reflns_limit_l_min -29
_diffrn_reflns_number 18526
_diffrn_reflns_theta_full 23.37
_diffrn_reflns_theta_max 23.37
_diffrn_reflns_theta_min 1.43
_diffrn_standards_interval_count 150
_diffrn_standards_number 3
_exptl_absorpt_coefficient_mu 6.161
_exptl_absorpt_correction_T_max 1.000000
_exptl_absorpt_correction_T_min 0.744261
_exptl_absorpt_correction_type multi-scan
_exptl_absorpt_process_details 'SADABS (Sheldrick, 1997)'
_exptl_crystal_colour colorless
_exptl_crystal_density_diffrn 1.793
_exptl_crystal_density_method 'not measured'
_exptl_crystal_description prism
_exptl_crystal_F_000 4584
_exptl_crystal_size_max 0.15
_exptl_crystal_size_mid 0.15
_exptl_crystal_size_min 0.10
_refine_diff_density_max 3.804
_refine_diff_density_min -5.832
_refine_diff_density_rms 0.353
_refine_ls_extinction_method none
_refine_ls_goodness_of_fit_ref 1.149
_refine_ls_hydrogen_treatment 'riding model'
_refine_ls_matrix_type full
_refine_ls_number_parameters 225
_refine_ls_number_reflns 2802
_refine_ls_number_restraints 0
_refine_ls_restrained_S_all 1.149
_refine_ls_R_factor_all 0.1302
_refine_ls_R_factor_gt 0.1058
_refine_ls_shift/su_max 0.000
_refine_ls_shift/su_mean 0.000
_refine_ls_structure_factor_coef Fsqd
_refine_ls_weighting_details 'calc w=1/[\s^2^(Fo^2^)+(0.1241P)^2^+1790.3823P] where P=(Fo^2^+2Fc^2^)/3'
_refine_ls_weighting_scheme calc
_refine_ls_wR_factor_gt 0.3079
_refine_ls_wR_factor_ref 0.3234
_reflns_number_gt 2180
_reflns_number_total 2802
_reflns_threshold_expression >2sigma(I)
_cod_data_source_file ic035284dsi20031106_112033.cif
_cod_data_source_block 3
_cod_depositor_comments
;
The following automatic conversions were performed:
'_symmetry_cell_setting' value 'Hexagonal' changed to 'hexagonal'
according to '/home/saulius/struct/CIF-dictionaries/cif_core.dic'
dictionary named 'cif_core.dic' version 2.4.1 from 2010-06-29.

Automatic conversion script
Id: cif_fix_enum 1527 2010-12-29 10:47:43Z saulius 
;
_cod_original_cell_volume 8697(2)
_cod_original_sg_symbol_H-M 'R -3'
_cod_database_code 4310994

loop_
_symmetry_equiv_pos_as_xyz
'x, y, z'
'-y, x-y, z'
'-x+y, -x, z'
'x+2/3, y+1/3, z+1/3'
'-y+2/3, x-y+1/3, z+1/3'
'-x+y+2/3, -x+1/3, z+1/3'
'x+1/3, y+2/3, z+2/3'
'-y+1/3, x-y+2/3, z+2/3'
'-x+y+1/3, -x+2/3, z+2/3'
'-x, -y, -z'
'y, -x+y, -z'
'x-y, x, -z'
'-x+2/3, -y+1/3, -z+1/3'
'y+2/3, -x+y+1/3, -z+1/3'
'x-y+2/3, x+1/3, -z+1/3'
'-x+1/3, -y+2/3, -z+2/3'
'y+1/3, -x+y+2/3, -z+2/3'
'x-y+1/3, x+2/3, -z+2/3'

loop_
_atom_site_label
_atom_site_type_symbol
_atom_site_fract_x
_atom_site_fract_y
_atom_site_fract_z
_atom_site_U_iso_or_equiv
_atom_site_adp_type
_atom_site_occupancy
_atom_site_symmetry_multiplicity
_atom_site_calc_flag
_atom_site_refinement_flags
_atom_site_disorder_assembly
_atom_site_disorder_group
Bi1 Bi 0.0000 0.0000 -0.25579(5) 0.0282(5) Uani 1 3 d S . .
Bi2 Bi 0.0000 0.0000 -0.10650(9) 0.0711(8) Uani 1 3 d S . .
Al1 Al 0.0000 0.0000 -0.3871(5) 0.029(3) Uani 1 3 d S . .
O1 O -0.0814(9) -0.0098(9) -0.3429(6) 0.029(4) Uani 1 1 d . . .
O2 O -0.0141(11) 0.0705(10) -0.4258(7) 0.041(4) Uani 1 1 d . . .
O12 O -0.1136(11) -0.1435(11) -0.2496(7) 0.045(5) Uani 1 1 d . . .
O13 O -0.1028(10) -0.0527(12) -0.1967(7) 0.043(4) Uani 1 1 d . . .
O11 O -0.2271(14) -0.2886(12) -0.2400(10) 0.068(7) Uani 1 1 d . . .
H11A H -0.1871 -0.2519 -0.2528 0.102 Uiso 1 1 calc R . .
O21 O 0.302(2) 0.172(2) -0.1154(13) 0.113(11) Uiso 1 1 d . . .
H21A H 0.2560 0.1596 -0.1227 0.169 Uiso 1 1 calc R . .
O23 O 0.0935(16) 0.0036(18) -0.0545(9) 0.076(7) Uani 1 1 d . . .
O22 O 0.1526(18) 0.1005(16) -0.1089(11) 0.082(8) Uani 1 1 d . . .
C1 C -0.1973(17) -0.012(2) -0.3122(11) 0.052(8) Uani 1 1 d . . .
H1A H -0.1885 -0.0390 -0.2849 0.078 Uiso 1 1 calc R . .
H1B H -0.2481 -0.0468 -0.3273 0.078 Uiso 1 1 calc R . .
H1C H -0.1966 0.0348 -0.2999 0.078 Uiso 1 1 calc R . .
C2 C -0.1328(15) 0.0112(17) -0.3505(9) 0.037(6) Uani 1 1 d . . .
C3 C -0.1309(16) 0.0550(16) -0.3922(11) 0.042(7) Uani 1 1 d . . .
H3A H -0.1718 0.0663 -0.3966 0.050 Uiso 1 1 calc R . .
C4 C -0.072(2) 0.0820(18) -0.4268(12) 0.053(8) Uani 1 1 d . . .
C5 C -0.070(2) 0.1335(18) -0.4693(13) 0.064(10) Uani 1 1 d . . .
H5A H -0.0245 0.1468 -0.4902 0.095 Uiso 1 1 calc R . .
H5B H -0.0659 0.1814 -0.4562 0.095 Uiso 1 1 calc R . .
H5C H -0.1176 0.1052 -0.4886 0.095 Uiso 1 1 calc R . .
C11 C -0.2499(11) -0.2612(10) -0.2016(7) 0.054(8) Uani 1 1 d G . .
C12 C -0.3173(11) -0.3173(9) -0.1762(9) 0.074(12) Uani 1 1 d G . .
H12A H -0.3435 -0.3702 -0.1865 0.088 Uiso 1 1 calc R . .
C13 C -0.3455(10) -0.2942(13) -0.1354(9) 0.073(11) Uani 1 1 d G . .
H13A H -0.3907 -0.3317 -0.1183 0.088 Uiso 1 1 calc R . .
C14 C -0.3063(12) -0.2152(14) -0.1200(7) 0.079(13) Uani 1 1 d G . .
H14A H -0.3252 -0.1998 -0.0927 0.095 Uiso 1 1 calc R . .
C15 C -0.2389(11) -0.1591(10) -0.1454(7) 0.051(8) Uani 1 1 d G . .
H15A H -0.2126 -0.1062 -0.1351 0.061 Uiso 1 1 calc R . .
C16 C -0.2106(9) -0.1821(9) -0.1862(6) 0.036(6) Uani 1 1 d G . .
C17 C -0.1376(14) -0.1233(14) -0.2116(9) 0.032(6) Uani 1 1 d . . .
C21 C 0.3015(16) 0.1322(13) -0.0760(8) 0.072(11) Uani 1 1 d G . .
C22 C 0.3745(12) 0.1466(14) -0.0575(11) 0.083(13) Uani 1 1 d G . .
H22A H 0.4215 0.1842 -0.0728 0.100 Uiso 1 1 calc R . .
C23 C 0.3773(13) 0.1048(18) -0.0160(11) 0.096(14) Uani 1 1 d G . .
H23A H 0.4262 0.1144 -0.0036 0.115 Uiso 1 1 calc R . .
C24 C 0.3071(18) 0.0486(17) 0.0070(9) 0.092(14) Uani 1 1 d G . .
H24A H 0.3090 0.0206 0.0347 0.111 Uiso 1 1 calc R . .
C25 C 0.2341(13) 0.0342(14) -0.0116(9) 0.081(12) Uani 1 1 d G . .
H25A H 0.1872 -0.0034 0.0038 0.097 Uiso 1 1 calc R . .
C26 C 0.2313(11) 0.0760(14) -0.0531(9) 0.066(10) Uani 1 1 d G . .
C27 C 0.153(3) 0.059(2) -0.0715(15) 0.076(12) Uani 1 1 d . . .

loop_
_atom_site_aniso_label
_atom_site_aniso_U_11
_atom_site_aniso_U_22
_atom_site_aniso_U_33
_atom_site_aniso_U_23
_atom_site_aniso_U_13
_atom_site_aniso_U_12
Bi1 0.0310(6) 0.0310(6) 0.0227(8) 0.000 0.000 0.0155(3)
Bi2 0.0747(11) 0.0747(11) 0.0640(15) 0.000 0.000 0.0373(6)
Al1 0.024(4) 0.024(4) 0.040(7) 0.000 0.000 0.0119(19)
O1 0.029(9) 0.032(9) 0.028(9) -0.002(7) -0.005(7) 0.017(8)
O2 0.048(12) 0.037(10) 0.040(10) -0.003(8) -0.002(8) 0.022(9)
O12 0.044(11) 0.036(11) 0.047(11) -0.006(8) 0.005(9) 0.014(9)
O13 0.029(9) 0.050(13) 0.050(11) -0.005(9) 0.002(8) 0.018(9)
O11 0.061(14) 0.035(12) 0.091(18) -0.001(11) 0.021(13) 0.011(11)
O23 0.074(18) 0.10(2) 0.067(16) 0.003(15) -0.009(13) 0.057(18)
O22 0.10(2) 0.072(17) 0.09(2) -0.003(15) -0.021(16) 0.059(17)
C1 0.030(15) 0.06(2) 0.055(18) -0.005(15) 0.003(13) 0.016(14)
C2 0.027(13) 0.054(17) 0.032(13) -0.019(12) -0.013(10) 0.022(13)
C3 0.031(15) 0.045(16) 0.064(18) 0.009(14) 0.006(13) 0.029(13)
C4 0.05(2) 0.038(17) 0.063(19) -0.007(14) -0.024(16) 0.021(15)
C5 0.09(3) 0.035(17) 0.07(2) 0.016(15) -0.017(18) 0.029(17)
C11 0.046(18) 0.05(2) 0.052(18) 0.012(15) -0.006(14) 0.018(16)
C12 0.036(18) 0.035(18) 0.13(3) 0.03(2) -0.01(2) 0.003(15)
C13 0.07(2) 0.07(3) 0.06(2) 0.021(19) 0.018(19) 0.02(2)
C14 0.033(18) 0.13(4) 0.09(3) 0.04(3) 0.026(18) 0.05(2)
C15 0.06(2) 0.050(18) 0.056(18) 0.023(14) 0.017(15) 0.039(16)
C16 0.042(15) 0.035(15) 0.041(15) 0.008(11) -0.002(12) 0.026(13)
C17 0.022(12) 0.026(14) 0.040(15) 0.011(11) -0.001(11) 0.007(11)
C21 0.13(4) 0.05(2) 0.050(19) -0.007(16) 0.00(2) 0.06(2)
C22 0.022(17) 0.08(3) 0.13(4) -0.03(3) 0.013(19) 0.013(17)
C23 0.10(4) 0.11(4) 0.10(4) -0.03(3) -0.02(3) 0.07(3)
C24 0.08(3) 0.09(3) 0.11(3) 0.03(3) -0.01(3) 0.03(3)
C25 0.08(3) 0.08(3) 0.07(3) -0.01(2) 0.00(2) 0.02(2)
C26 0.06(2) 0.05(2) 0.09(3) -0.022(19) -0.012(19) 0.024(18)
C27 0.08(3) 0.032(18) 0.08(3) -0.004(17) 0.03(2) 0.006(19)

loop_
_atom_type_symbol
_atom_type_description
_atom_type_scat_dispersion_real
_atom_type_scat_dispersion_imag
_atom_type_scat_source
C C 0.0033 0.0016 'International Tables Vol C Tables 4.2.6.8 and 6.1.1.4'
H H 0.0000 0.0000 'International Tables Vol C Tables 4.2.6.8 and 6.1.1.4'
O O 0.0106 0.0060 'International Tables Vol C Tables 4.2.6.8 and 6.1.1.4'
Al Al 0.0645 0.0514 'International Tables Vol C Tables 4.2.6.8 and 6.1.1.4'
Bi Bi -4.1077 10.2566 'International Tables Vol C Tables 4.2.6.8 and 6.1.1.4'

loop_
_geom_angle_atom_site_label_1
_geom_angle_atom_site_label_2
_geom_angle_atom_site_label_3
_geom_angle
_geom_angle_site_symmetry_1
_geom_angle_site_symmetry_3
_geom_angle_publ_flag
O13 Bi1 O13 79.4(7) 3 . ?
O13 Bi1 O13 79.4(7) 3 2 ?
O13 Bi1 O13 79.4(7) . 2 ?
O13 Bi1 O12 130.6(6) 3 . ?
O13 Bi1 O12 52.9(6) . . ?
O13 Bi1 O12 79.7(7) 2 . ?
O13 Bi1 O12 79.7(7) 3 2 ?
O13 Bi1 O12 130.6(6) . 2 ?
O13 Bi1 O12 52.9(6) 2 2 ?
O12 Bi1 O12 119.58(10) . 2 ?
O13 Bi1 O12 52.9(6) 3 3 ?
O13 Bi1 O12 79.7(7) . 3 ?
O13 Bi1 O12 130.6(6) 2 3 ?
O12 Bi1 O12 119.58(10) . 3 ?
O12 Bi1 O12 119.58(10) 2 3 ?
O13 Bi1 O1 127.3(6) 3 . ?
O13 Bi1 O1 101.9(6) . . ?
O13 Bi1 O1 153.2(6) 2 . ?
O12 Bi1 O1 80.1(5) . . ?
O12 Bi1 O1 126.2(5) 2 . ?
O12 Bi1 O1 75.2(5) 3 . ?
O13 Bi1 C17 26.2(7) 3 3 ?
O13 Bi1 C17 77.8(7) . 3 ?
O13 Bi1 C17 104.8(7) 2 3 ?
O12 Bi1 C17 129.3(6) . 3 ?
O12 Bi1 C17 100.3(7) 2 3 ?
O12 Bi1 C17 26.7(7) 3 3 ?
O1 Bi1 C17 101.6(6) . 3 ?
O13 Bi1 C17 104.8(7) 3 . ?
O13 Bi1 C17 26.2(7) . . ?
O13 Bi1 C17 77.8(7) 2 . ?
O12 Bi1 C17 26.7(7) . . ?
O12 Bi1 C17 129.3(6) 2 . ?
O12 Bi1 C17 100.3(7) 3 . ?
O1 Bi1 C17 91.6(6) . . ?
C17 Bi1 C17 103.6(6) 3 . ?
O13 Bi1 C17 77.8(7) 3 2 ?
O13 Bi1 C17 104.8(7) . 2 ?
O13 Bi1 C17 26.2(7) 2 2 ?
O12 Bi1 C17 100.3(7) . 2 ?
O12 Bi1 C17 26.7(7) 2 2 ?
O12 Bi1 C17 129.3(6) 3 2 ?
O1 Bi1 C17 146.5(6) . 2 ?
C17 Bi1 C17 103.6(6) 3 2 ?
C17 Bi1 C17 103.6(6) . 2 ?
O23 Bi2 O23 86.1(10) . 2 ?
O23 Bi2 O23 86.1(10) . 3 ?
O23 Bi2 O23 86.1(10) 2 3 ?
O23 Bi2 O22 53.0(9) . . ?
O23 Bi2 O22 84.2(10) 2 . ?
O23 Bi2 O22 138.4(9) 3 . ?
O23 Bi2 O22 84.2(10) . 3 ?
O23 Bi2 O22 138.4(9) 2 3 ?
O23 Bi2 O22 53.0(9) 3 3 ?
O22 Bi2 O22 119.94(5) . 3 ?
O23 Bi2 O22 138.4(9) . 2 ?
O23 Bi2 O22 53.0(9) 2 2 ?
O23 Bi2 O22 84.2(10) 3 2 ?
O22 Bi2 O22 119.94(5) . 2 ?
O22 Bi2 O22 119.94(6) 3 2 ?
O23 Bi2 C27 25.3(10) . . ?
O23 Bi2 C27 85.2(11) 2 . ?
O23 Bi2 C27 111.2(10) 3 . ?
O22 Bi2 C27 27.6(9) . . ?
O22 Bi2 C27 101.7(9) 3 . ?
O22 Bi2 C27 135.1(9) 2 . ?
O23 Bi2 C27 85.2(11) . 3 ?
O23 Bi2 C27 111.2(10) 2 3 ?
O23 Bi2 C27 25.3(10) 3 3 ?
O22 Bi2 C27 135.1(9) . 3 ?
O22 Bi2 C27 27.6(9) 3 3 ?
O22 Bi2 C27 101.7(9) 2 3 ?
C27 Bi2 C27 109.1(8) . 3 ?
O23 Bi2 C27 111.2(10) . 2 ?
O23 Bi2 C27 25.3(10) 2 2 ?
O23 Bi2 C27 85.2(11) 3 2 ?
O22 Bi2 C27 101.7(9) . 2 ?
O22 Bi2 C27 135.1(9) 3 2 ?
O22 Bi2 C27 27.6(9) 2 2 ?
C27 Bi2 C27 109.1(8) . 2 ?
C27 Bi2 C27 109.1(8) 3 2 ?
O23 Bi2 O13 154.4(8) . . ?
O23 Bi2 O13 119.4(8) 2 . ?
O23 Bi2 O13 96.1(8) 3 . ?
O22 Bi2 O13 123.7(7) . . ?
O22 Bi2 O13 77.1(7) 3 . ?
O22 Bi2 O13 67.0(7) 2 . ?
C27 Bi2 O13 144.8(9) . . ?
C27 Bi2 O13 86.2(8) 3 . ?
C27 Bi2 O13 94.3(9) 2 . ?
O2 Al1 O2 91.5(9) 2 3 ?
O2 Al1 O2 91.5(9) 2 . ?
O2 Al1 O2 91.5(9) 3 . ?
O2 Al1 O1 175.4(9) 2 3 ?
O2 Al1 O1 89.9(7) 3 3 ?
O2 Al1 O1 92.9(7) . 3 ?
O2 Al1 O1 92.9(7) 2 . ?
O2 Al1 O1 175.4(9) 3 . ?
O2 Al1 O1 89.9(7) . . ?
O1 Al1 O1 85.6(8) 3 . ?
O2 Al1 O1 89.9(7) 2 2 ?
O2 Al1 O1 92.9(7) 3 2 ?
O2 Al1 O1 175.4(9) . 2 ?
O1 Al1 O1 85.6(8) 3 2 ?
O1 Al1 O1 85.6(8) . 2 ?
C2 O1 Al1 128.0(16) . . ?
C2 O1 Bi1 128.8(14) . . ?
Al1 O1 Bi1 95.6(7) . . ?
C4 O2 Al1 129(2) . . ?
C17 O12 Bi1 88.0(14) . . ?
C17 O13 Bi1 98.0(15) . . ?
C17 O13 Bi2 122.7(16) . . ?
Bi1 O13 Bi2 96.8(6) . . ?
C27 O23 Bi2 101(3) . . ?
C27 O22 Bi2 83(2) . . ?
O1 C2 C3 123(2) . . ?
O1 C2 C1 118(2) . . ?
C3 C2 C1 120(2) . . ?
C4 C3 C2 123(2) . . ?
O2 C4 C3 125(3) . . ?
O2 C4 C5 114(3) . . ?
C3 C4 C5 120(3) . . ?
O11 C11 C12 115.8(16) . . ?
O11 C11 C16 124.2(16) . . ?
C12 C11 C16 120.0 . . ?
C13 C12 C11 120.0 . . ?
C12 C13 C14 120.0 . . ?
C15 C14 C13 120.0 . . ?
C16 C15 C14 120.0 . . ?
C15 C16 C11 120.0 . . ?
C15 C16 C17 119.7(15) . . ?
C11 C16 C17 120.3(15) . . ?
O13 C17 O12 121(2) . . ?
O13 C17 C16 119(2) . . ?
O12 C17 C16 120(2) . . ?
O13 C17 Bi1 55.8(12) . . ?
O12 C17 Bi1 65.4(13) . . ?
C16 C17 Bi1 174.7(18) . . ?
O21 C21 C22 118(3) . . ?
O21 C21 C26 122(3) . . ?
C22 C21 C26 120.0 . . ?
C21 C22 C23 120.0 . . ?
C22 C23 C24 120.0 . . ?
C25 C24 C23 120.0 . . ?
C24 C25 C26 120.0 . . ?
C25 C26 C21 120.0 . . ?
C25 C26 C27 118(2) . . ?
C21 C26 C27 122(2) . . ?
O23 C27 O22 123(4) . . ?
O23 C27 C26 120(4) . . ?
O22 C27 C26 117(3) . . ?
O23 C27 Bi2 53(2) . . ?
O22 C27 Bi2 70(2) . . ?
C26 C27 Bi2 170(2) . . ?

loop_
_geom_bond_atom_site_label_1
_geom_bond_atom_site_label_2
_geom_bond_distance
_geom_bond_site_symmetry_2
_geom_bond_publ_flag
Bi1 O13 2.339(17) 3 ?
Bi1 O13 2.339(17) . ?
Bi1 O13 2.339(17) 2 ?
Bi1 O12 2.548(18) . ?
Bi1 O12 2.548(18) 2 ?
Bi1 O12 2.548(18) 3 ?
Bi1 O1 2.765(15) . ?
Bi1 C17 2.80(2) 3 ?
Bi1 C17 2.80(2) . ?
Bi1 C17 2.80(2) 2 ?
Bi2 O23 2.26(2) . ?
Bi2 O23 2.26(2) 2 ?
Bi2 O23 2.26(2) 3 ?
Bi2 O22 2.61(3) . ?
Bi2 O22 2.61(3) 3 ?
Bi2 O22 2.61(3) 2 ?
Bi2 C27 2.76(5) . ?
Bi2 C27 2.76(5) 3 ?
Bi2 C27 2.76(5) 2 ?
Bi2 O13 2.963(18) . ?
Al1 O2 1.840(19) 2 ?
Al1 O2 1.840(19) 3 ?
Al1 O2 1.840(19) . ?
Al1 O1 1.902(17) 3 ?
Al1 O1 1.902(17) . ?
Al1 O1 1.902(17) 2 ?
O1 C2 1.27(3) . ?
O2 C4 1.24(3) . ?
O12 C17 1.26(3) . ?
O13 C17 1.25(3) . ?
O11 C11 1.33(3) . ?
O21 C21 1.30(4) . ?
O23 C27 1.20(4) . ?
O22 C27 1.29(5) . ?
C1 C2 1.50(4) . ?
C2 C3 1.39(4) . ?
C3 C4 1.36(4) . ?
C4 C5 1.50(4) . ?
C11 C12 1.3900 . ?
C11 C16 1.3900 . ?
C12 C13 1.3900 . ?
C13 C14 1.3900 . ?
C14 C15 1.3900 . ?
C15 C16 1.3900 . ?
C16 C17 1.47(3) . ?
C21 C22 1.3900 . ?
C21 C26 1.3900 . ?
C22 C23 1.3900 . ?
C23 C24 1.3900 . ?
C24 C25 1.3900 . ?
C25 C26 1.3900 . ?
C26 C27 1.46(5) . ?
